data_4328790
loop_
_publ_author_name
'Lijuan Yan'
'Haidong Liu'
'Junfeng Wang'
'Yong Zhang'
'Qi Shen'

_publ_contact_author_email qshen@suda.edu.cn
_publ_contact_author_fax 86-512-65880305
_publ_contact_author_name 'Dr. Qi Shen'
_publ_contact_author_phone 86-512-65880306
_publ_section_title
;
 Divalent Lanthanide Complexes Supported by the Bridged Bis(amidinates) L
 [L = Me3SiN(Ph)CN(CH2)3NC(Ph)NSiMe3]: Synthesis, Molecular Structures and
 One-Electron-Transfer Reactions
;
_journal_name_full 'Inorganic Chemistry'
_journal_page_first 4151
_journal_page_last 4160
_journal_paper_doi 10.1021/ic202505d
_journal_volume 51
_journal_year 2012
_chemical_formula_moiety 'C72 H112 N12 Si4 Yb2'
_chemical_formula_sum 'C72 H112 N12 Si4 Yb2'
_chemical_formula_weight 1604.18
_chemical_name_systematic
; 
 ? 
;
_space_group_IT_number 2
_symmetry_cell_setting triclinic
_symmetry_Int_Tables_number 2
_symmetry_space_group_name_Hall '-P 1'
_symmetry_space_group_name_H-M 'P -1'
_atom_sites_solution_hydrogens geom
_atom_sites_solution_primary direct
_atom_sites_solution_secondary difmap
_audit_creation_method SHELXL-97
_cell_angle_alpha 100.466(3)
_cell_angle_beta 96.474(3)
_cell_angle_gamma 101.437(4)
_cell_formula_units_Z 2
_cell_length_a 12.2179(17)
_cell_length_b 17.655(3)
_cell_length_c 19.573(3)
_cell_measurement_reflns_used 16344
_cell_measurement_temperature 223(2)
_cell_measurement_theta_max 27.5
_cell_measurement_theta_min 3.2
_cell_volume 4020.6(11)
_computing_cell_refinement CrystalClear
_computing_data_collection CrystalClear
_computing_data_reduction CrystalStructure
_computing_structure_refinement 'SHELXL-97 (Sheldrick, 1997)'
_computing_structure_solution 'SHELXS-97 (Sheldrick, 1990)'
_diffrn_ambient_temperature 223(2)
_diffrn_detector_area_resol_mean 14.63
_diffrn_measured_fraction_theta_full 0.993
_diffrn_measured_fraction_theta_max 0.993
_diffrn_measurement_device_type 'Rigaku Saturn'
_diffrn_measurement_method \w
_diffrn_radiation_monochromator graphite
_diffrn_radiation_source 'fine-focus sealed tube'
_diffrn_radiation_type MoK\a
_diffrn_radiation_wavelength 0.71075
_diffrn_reflns_av_R_equivalents 0.0974
_diffrn_reflns_av_sigmaI/netI 0.1542
_diffrn_reflns_limit_h_max 14
_diffrn_reflns_limit_h_min -14
_diffrn_reflns_limit_k_max 21
_diffrn_reflns_limit_k_min -19
_diffrn_reflns_limit_l_max 23
_diffrn_reflns_limit_l_min -23
_diffrn_reflns_number 33088
_diffrn_reflns_theta_full 25.50
_diffrn_reflns_theta_max 25.50
_diffrn_reflns_theta_min 3.18
_exptl_absorpt_coefficient_mu 2.416
_exptl_absorpt_correction_T_max 0.696
_exptl_absorpt_correction_T_min 0.447
_exptl_absorpt_correction_type multi-scan
_exptl_absorpt_process_details 'Jacobson, R. (1998) Private communication'
_exptl_crystal_colour green
_exptl_crystal_density_diffrn 1.325
_exptl_crystal_description block
_exptl_crystal_F_000 1648
_exptl_crystal_size_max 0.40
_exptl_crystal_size_mid 0.20
_exptl_crystal_size_min 0.15
_refine_diff_density_max 0.933
_refine_diff_density_min -1.105
_refine_diff_density_rms 0.141
_refine_ls_extinction_method none
_refine_ls_goodness_of_fit_ref 1.167
_refine_ls_hydrogen_treatment constr
_refine_ls_matrix_type full
_refine_ls_number_parameters 704
_refine_ls_number_reflns 14885
_refine_ls_number_restraints 3
_refine_ls_restrained_S_all 1.167
_refine_ls_R_factor_all 0.1608
_refine_ls_R_factor_gt 0.1038
_refine_ls_shift/su_max 0.000
_refine_ls_shift/su_mean 0.000
_refine_ls_structure_factor_coef Fsqd
_refine_ls_weighting_details 'calc w=1/[\s^2^(Fo^2^)+(0.0105P)^2^+8.8626P] where P=(Fo^2^+2Fc^2^)/3'
_refine_ls_weighting_scheme calc
_refine_ls_wR_factor_gt 0.1295
_refine_ls_wR_factor_ref 0.1502
_reflns_number_gt 9649
_reflns_number_total 14885
_reflns_threshold_expression >2sigma(I)
_cod_data_source_file ic202505d_si_002_4.cif
_cod_data_source_block complex5
_cod_original_cell_volume 4020.5(10)
_cod_database_code 4328790

loop_
_symmetry_equiv_pos_as_xyz
'x, y, z'
'-x, -y, -z'

loop_
_atom_site_label
_atom_site_type_symbol
_atom_site_fract_x
_atom_site_fract_y
_atom_site_fract_z
_atom_site_U_iso_or_equiv
_atom_site_adp_type
_atom_site_occupancy
_atom_site_symmetry_multiplicity
_atom_site_calc_flag
_atom_site_refinement_flags
Yb1 Yb 0.10455(4) 0.30011(3) 0.18041(3) 0.03910(16) Uani 1 1 d .
Yb2 Yb 0.34778(4) 0.69700(3) 0.30956(3) 0.04073(17) Uani 1 1 d .
Si1 Si -0.2056(3) 0.2332(2) 0.1811(2) 0.0603(11) Uani 1 1 d .
Si2 Si 0.0717(3) 0.2118(2) -0.01653(19) 0.0529(10) Uani 1 1 d .
Si3 Si 0.4445(3) 0.7735(3) 0.5041(2) 0.0646(12) Uani 1 1 d .
Si4 Si 0.2082(3) 0.8739(2) 0.3145(2) 0.0573(11) Uani 1 1 d .
N1 N -0.0663(8) 0.2285(6) 0.1967(5) 0.046(3) Uani 1 1 d .
N2 N 0.0955(8) 0.2052(5) 0.2460(5) 0.039(2) Uani 1 1 d .
N3 N 0.1375(8) 0.2412(6) 0.0699(5) 0.045(3) Uani 1 1 d .
N4 N 0.2624(8) 0.2550(6) 0.1679(5) 0.045(3) Uani 1 1 d .
N5 N 0.4594(7) 0.7559(6) 0.4169(5) 0.044(3) Uani 1 1 d .
N6 N 0.5401(8) 0.7336(6) 0.3186(6) 0.052(3) Uani 1 1 d .
N7 N 0.2799(8) 0.8040(5) 0.2811(5) 0.045(3) Uani 1 1 d .
N8 N 0.3814(8) 0.7415(6) 0.2100(5) 0.051(3) Uani 1 1 d .
N9 N 0.1727(7) 0.4320(5) 0.1736(5) 0.037(2) Uani 1 1 d .
N10 N 0.1331(7) 0.4042(5) 0.2750(5) 0.038(2) Uani 1 1 d .
N11 N 0.1808(7) 0.6001(5) 0.2824(5) 0.036(2) Uani 1 1 d .
N12 N 0.3449(7) 0.5636(5) 0.3028(5) 0.037(2) Uani 1 1 d .
C1 C -0.0137(11) 0.1828(7) 0.2318(6) 0.044(3) Uani 1 1 d .
C2 C 0.2316(12) 0.2257(7) 0.1007(7) 0.051(3) Uani 1 1 d .
C3 C 0.1735(10) 0.1633(7) 0.2773(7) 0.051(3) Uani 1 1 d .
H3A H 0.1306 0.1126 0.2837 0.061 Uiso 1 1 calc R
H3B H 0.2104 0.1945 0.3238 0.061 Uiso 1 1 calc R
C4 C 0.2617(12) 0.1487(9) 0.2325(7) 0.069(4) Uani 1 1 d .
H4A H 0.2240 0.1113 0.1890 0.083 Uiso 1 1 calc R
H4B H 0.3128 0.1227 0.2571 0.083 Uiso 1 1 calc R
C5 C 0.3326(10) 0.2189(8) 0.2127(7) 0.058(4) Uani 1 1 d .
H5A H 0.3696 0.2580 0.2553 0.069 Uiso 1 1 calc R
H5B H 0.3915 0.2022 0.1875 0.069 Uiso 1 1 calc R
C6 C -0.0769(13) 0.1119(9) 0.2560(9) 0.081(2) Uani 1 1 d .
C7 C -0.0872(12) 0.1166(9) 0.3248(8) 0.081(2) Uani 1 1 d .
H7 H -0.0542 0.1643 0.3568 0.097 Uiso 1 1 calc R
C8 C -0.1452(12) 0.0529(9) 0.3501(8) 0.081(2) Uani 1 1 d .
H8 H -0.1520 0.0565 0.3979 0.097 Uiso 1 1 calc R
C9 C -0.1906(12) -0.0141(9) 0.3011(8) 0.081(2) Uani 1 1 d .
H9 H -0.2304 -0.0576 0.3164 0.097 Uiso 1 1 calc R
C10 C -0.1828(12) -0.0230(9) 0.2320(8) 0.081(2) Uani 1 1 d .
H10 H -0.2142 -0.0712 0.2002 0.097 Uiso 1 1 calc R
C11 C -0.1244(12) 0.0443(9) 0.2096(9) 0.081(2) Uani 1 1 d .
H11 H -0.1192 0.0413 0.1617 0.097 Uiso 1 1 calc R
C12 C 0.3027(17) 0.1833(13) 0.0592(9) 0.111(3) Uani 1 1 d .
C13 C 0.2678(16) 0.1039(12) 0.0250(8) 0.111(3) Uani 1 1 d D
H13 H 0.1971 0.0747 0.0300 0.134 Uiso 1 1 calc R
C14 C 0.3372(16) 0.0665(13) -0.0173(8) 0.111(3) Uani 1 1 d D
H14 H 0.3184 0.0118 -0.0358 0.134 Uiso 1 1 calc R
C15 C 0.4325(17) 0.1140(13) -0.0297(9) 0.111(3) Uani 1 1 d .
H15 H 0.4760 0.0912 -0.0608 0.134 Uiso 1 1 calc R
C16 C 0.4689(16) 0.1933(12) 0.0006(8) 0.111(3) Uani 1 1 d .
H16 H 0.5355 0.2239 -0.0088 0.134 Uiso 1 1 calc R
C17 C 0.4027(16) 0.2257(13) 0.0455(8) 0.111(3) Uani 1 1 d .
H17 H 0.4271 0.2792 0.0679 0.134 Uiso 1 1 calc R
C18 C -0.2891(11) 0.1524(9) 0.1084(8) 0.086(5) Uani 1 1 d .
H18A H -0.2513 0.1511 0.0673 0.129 Uiso 1 1 calc R
H18B H -0.3639 0.1618 0.0970 0.129 Uiso 1 1 calc R
H18C H -0.2955 0.1023 0.1229 0.129 Uiso 1 1 calc R
C19 C -0.2009(11) 0.3306(8) 0.1544(9) 0.086(5) Uani 1 1 d .
H19A H -0.1421 0.3710 0.1858 0.129 Uiso 1 1 calc R
H19B H -0.2733 0.3448 0.1569 0.129 Uiso 1 1 calc R
H19C H -0.1847 0.3263 0.1066 0.129 Uiso 1 1 calc R
C20 C -0.2803(11) 0.2337(10) 0.2584(8) 0.089(5) Uani 1 1 d .
H20A H -0.2841 0.1839 0.2734 0.134 Uiso 1 1 calc R
H20B H -0.3562 0.2406 0.2459 0.134 Uiso 1 1 calc R
H20C H -0.2396 0.2768 0.2965 0.134 Uiso 1 1 calc R
C21 C -0.0106(12) 0.1056(7) -0.0371(8) 0.081(5) Uani 1 1 d .
H21A H -0.0294 0.0903 0.0060 0.121 Uiso 1 1 calc R
H21B H 0.0349 0.0717 -0.0587 0.121 Uiso 1 1 calc R
H21C H -0.0795 0.1004 -0.0692 0.121 Uiso 1 1 calc R
C22 C 0.1679(12) 0.2257(9) -0.0826(7) 0.082(5) Uani 1 1 d .
H22A H 0.2180 0.2777 -0.0685 0.122 Uiso 1 1 calc R
H22B H 0.1236 0.2210 -0.1281 0.122 Uiso 1 1 calc R
H22C H 0.2122 0.1856 -0.0856 0.122 Uiso 1 1 calc R
C23 C -0.0351(11) 0.2713(8) -0.0255(7) 0.070(4) Uani 1 1 d .
H23A H -0.0834 0.2657 0.0102 0.106 Uiso 1 1 calc R
H23B H -0.0805 0.2531 -0.0717 0.106 Uiso 1 1 calc R
H23C H 0.0024 0.3264 -0.0196 0.106 Uiso 1 1 calc R
C24 C 0.5527(11) 0.7683(7) 0.3855(7) 0.047(3) Uani 1 1 d .
C25 C 0.3475(10) 0.8063(7) 0.2310(7) 0.047(3) Uani 1 1 d .
C26 C 0.6205(10) 0.7509(9) 0.2715(7) 0.064(4) Uani 1 1 d .
H26A H 0.6887 0.7323 0.2846 0.077 Uiso 1 1 calc R
H26B H 0.6421 0.8081 0.2747 0.077 Uiso 1 1 calc R
C27 C 0.5653(11) 0.7090(8) 0.1960(8) 0.071(5) Uani 1 1 d .
H27A H 0.6242 0.7115 0.1659 0.085 Uiso 1 1 calc R
H27B H 0.5354 0.6532 0.1957 0.085 Uiso 1 1 calc R
C28 C 0.4716(10) 0.7415(8) 0.1641(6) 0.052(3) Uani 1 1 d .
H28A H 0.5017 0.7955 0.1589 0.063 Uiso 1 1 calc R
H28B H 0.4393 0.7091 0.1173 0.063 Uiso 1 1 calc R
C29 C 0.6638(13) 0.8163(11) 0.4233(8) 0.084(2) Uani 1 1 d .
C30 C 0.7538(11) 0.7796(10) 0.4321(8) 0.084(2) Uani 1 1 d D
H30 H 0.7453 0.7253 0.4144 0.101 Uiso 1 1 calc R
C31 C 0.8591(11) 0.8276(10) 0.4690(8) 0.084(2) Uani 1 1 d D
H31 H 0.9216 0.8045 0.4748 0.101 Uiso 1 1 calc R
C32 C 0.8717(12) 0.9072(10) 0.4962(8) 0.084(2) Uani 1 1 d D
H32 H 0.9404 0.9376 0.5227 0.101 Uiso 1 1 calc R
C33 C 0.7825(11) 0.9401(10) 0.4838(8) 0.084(2) Uani 1 1 d D
H33 H 0.7915 0.9948 0.4999 0.101 Uiso 1 1 calc R
C34 C 0.6790(12) 0.8965(10) 0.4485(8) 0.084(2) Uani 1 1 d .
H34 H 0.6187 0.9214 0.4415 0.101 Uiso 1 1 calc R
C35 C 0.3830(13) 0.8796(9) 0.2050(9) 0.076(2) Uani 1 1 d .
C36 C 0.4758(12) 0.9368(9) 0.2376(9) 0.076(2) Uani 1 1 d .
H36 H 0.5202 0.9283 0.2768 0.092 Uiso 1 1 calc R
C37 C 0.5073(12) 1.0076(9) 0.2148(8) 0.076(2) Uani 1 1 d .
H37 H 0.5714 1.0466 0.2378 0.092 Uiso 1 1 calc R
C38 C 0.4408(12) 1.0173(9) 0.1580(9) 0.076(2) Uani 1 1 d .
H38 H 0.4595 1.0644 0.1416 0.092 Uiso 1 1 calc R
C39 C 0.3511(12) 0.9629(9) 0.1252(9) 0.076(2) Uani 1 1 d .
H39 H 0.3071 0.9714 0.0859 0.092 Uiso 1 1 calc R
C40 C 0.3220(12) 0.8942(9) 0.1482(8) 0.076(2) Uani 1 1 d .
H40 H 0.2580 0.8558 0.1241 0.092 Uiso 1 1 calc R
C41 C 0.5644(12) 0.7586(11) 0.5631(8) 0.104(6) Uani 1 1 d .
H41A H 0.5799 0.7074 0.5457 0.156 Uiso 1 1 calc R
H41B H 0.5452 0.7609 0.6101 0.156 Uiso 1 1 calc R
H41C H 0.6308 0.7997 0.5645 0.156 Uiso 1 1 calc R
C42 C 0.3122(11) 0.6984(9) 0.5072(8) 0.087(5) Uani 1 1 d .
H42A H 0.2469 0.7127 0.4843 0.131 Uiso 1 1 calc R
H42B H 0.3041 0.6975 0.5558 0.131 Uiso 1 1 calc R
H42C H 0.3177 0.6465 0.4831 0.131 Uiso 1 1 calc R
C43 C 0.4218(13) 0.8761(10) 0.5364(8) 0.093(5) Uani 1 1 d .
H43A H 0.4941 0.9139 0.5472 0.140 Uiso 1 1 calc R
H43B H 0.3865 0.8771 0.5785 0.140 Uiso 1 1 calc R
H43C H 0.3732 0.8900 0.5002 0.140 Uiso 1 1 calc R
C44 C 0.0924(13) 0.8826(11) 0.2485(8) 0.107(7) Uani 1 1 d .
H44A H 0.1236 0.9142 0.2166 0.161 Uiso 1 1 calc R
H44B H 0.0393 0.9077 0.2722 0.161 Uiso 1 1 calc R
H44C H 0.0536 0.8303 0.2220 0.161 Uiso 1 1 calc R
C45 C 0.1412(12) 0.8367(8) 0.3871(7) 0.076(5) Uani 1 1 d .
H45A H 0.0928 0.7846 0.3687 0.115 Uiso 1 1 calc R
H45B H 0.0965 0.8726 0.4065 0.115 Uiso 1 1 calc R
H45C H 0.1997 0.8336 0.4237 0.115 Uiso 1 1 calc R
C46 C 0.2964(13) 0.9741(8) 0.3492(8) 0.095(5) Uani 1 1 d .
H46A H 0.3630 0.9711 0.3797 0.142 Uiso 1 1 calc R
H46B H 0.2534 1.0063 0.3757 0.142 Uiso 1 1 calc R
H46C H 0.3192 0.9976 0.3105 0.142 Uiso 1 1 calc R
C47 C 0.1769(9) 0.4571(6) 0.2406(6) 0.035(3) Uani 1 1 d .
C48 C 0.2290(9) 0.4797(7) 0.1284(6) 0.040(3) Uani 1 1 d .
H48 H 0.2699 0.5314 0.1580 0.048 Uiso 1 1 calc R
C49 C 0.1487(10) 0.4946(8) 0.0713(6) 0.054(4) Uani 1 1 d .
H49A H 0.0938 0.5211 0.0927 0.065 Uiso 1 1 calc R
H49B H 0.1070 0.4438 0.0419 0.065 Uiso 1 1 calc R
C50 C 0.2066(12) 0.5445(9) 0.0254(7) 0.076(5) Uani 1 1 d .
H50A H 0.2407 0.5976 0.0534 0.092 Uiso 1 1 calc R
H50B H 0.1505 0.5493 -0.0125 0.092 Uiso 1 1 calc R
C51 C 0.2971(13) 0.5087(10) -0.0059(7) 0.088(5) Uani 1 1 d .
H51A H 0.3395 0.5456 -0.0306 0.106 Uiso 1 1 calc R
H51B H 0.2616 0.4598 -0.0403 0.106 Uiso 1 1 calc R
C52 C 0.3788(12) 0.4905(10) 0.0513(8) 0.078(5) Uani 1 1 d .
H52A H 0.4321 0.4628 0.0293 0.094 Uiso 1 1 calc R
H52B H 0.4222 0.5400 0.0820 0.094 Uiso 1 1 calc R
C53 C 0.3147(10) 0.4401(7) 0.0942(6) 0.045(3) Uani 1 1 d .
H53A H 0.3680 0.4298 0.1308 0.054 Uiso 1 1 calc R
H53B H 0.2755 0.3892 0.0639 0.054 Uiso 1 1 calc R
C54 C 0.1186(10) 0.4216(7) 0.3482(6) 0.042(3) Uani 1 1 d .
H54 H 0.1464 0.4791 0.3670 0.051 Uiso 1 1 calc R
C55 C 0.1844(12) 0.3773(8) 0.3924(6) 0.068(4) Uani 1 1 d .
H55A H 0.1613 0.3205 0.3721 0.081 Uiso 1 1 calc R
H55B H 0.2653 0.3943 0.3909 0.081 Uiso 1 1 calc R
C56 C 0.1646(16) 0.3917(11) 0.4674(7) 0.104(6) Uani 1 1 d .
H56A H 0.1927 0.4479 0.4889 0.124 Uiso 1 1 calc R
H56B H 0.2068 0.3615 0.4936 0.124 Uiso 1 1 calc R
C57 C 0.0393(19) 0.3673(10) 0.4721(8) 0.111(7) Uani 1 1 d .
H57A H 0.0130 0.3101 0.4544 0.133 Uiso 1 1 calc R
H57B H 0.0284 0.3791 0.5214 0.133 Uiso 1 1 calc R
C58 C -0.0300(15) 0.4103(11) 0.4298(8) 0.105(7) Uani 1 1 d .
H58A H -0.1107 0.3898 0.4298 0.125 Uiso 1 1 calc R
H58B H -0.0114 0.4668 0.4514 0.125 Uiso 1 1 calc R
C59 C -0.0056(11) 0.3988(8) 0.3548(7) 0.071(4) Uani 1 1 d .
H59A H -0.0349 0.3431 0.3318 0.086 Uiso 1 1 calc R
H59B H -0.0467 0.4302 0.3295 0.086 Uiso 1 1 calc R
C60 C 0.2355(9) 0.5412(7) 0.2777(6) 0.034(3) Uani 1 1 d .
C61 C 0.0619(9) 0.5845(7) 0.2560(6) 0.039(3) Uani 1 1 d .
H61 H 0.0364 0.5279 0.2329 0.047 Uiso 1 1 calc R
C62 C 0.0382(10) 0.6327(8) 0.2030(7) 0.058(4) Uani 1 1 d .
H62A H 0.0824 0.6226 0.1649 0.069 Uiso 1 1 calc R
H62B H 0.0618 0.6889 0.2253 0.069 Uiso 1 1 calc R
C63 C -0.0849(13) 0.6136(11) 0.1728(10) 0.105(7) Uani 1 1 d .
H63A H -0.0975 0.6451 0.1376 0.126 Uiso 1 1 calc R
H63B H -0.1089 0.5576 0.1497 0.126 Uiso 1 1 calc R
C64 C -0.1518(13) 0.6308(10) 0.2291(12) 0.114(8) Uani 1 1 d .
H64A H -0.2322 0.6160 0.2092 0.137 Uiso 1 1 calc R
H64B H -0.1324 0.6877 0.2489 0.137 Uiso 1 1 calc R
C65 C -0.1315(11) 0.5867(9) 0.2876(9) 0.089(6) Uani 1 1 d .
H65A H -0.1618 0.5300 0.2695 0.107 Uiso 1 1 calc R
H65B H -0.1720 0.6040 0.3259 0.107 Uiso 1 1 calc R
C66 C -0.0057(10) 0.6012(8) 0.3161(7) 0.061(4) Uani 1 1 d .
H66A H 0.0218 0.6562 0.3415 0.074 Uiso 1 1 calc R
H66B H 0.0053 0.5669 0.3492 0.074 Uiso 1 1 calc R
C67 C 0.4159(9) 0.5062(7) 0.3097(6) 0.040(3) Uani 1 1 d .
H67 H 0.3682 0.4522 0.2925 0.048 Uiso 1 1 calc R
C68 C 0.4630(10) 0.5150(8) 0.3857(7) 0.063(4) Uani 1 1 d .
H68A H 0.4012 0.5091 0.4135 0.076 Uiso 1 1 calc R
H68B H 0.5121 0.5677 0.4035 0.076 Uiso 1 1 calc R
C69 C 0.5315(13) 0.4512(11) 0.3931(9) 0.099(6) Uani 1 1 d .
H69A H 0.5613 0.4564 0.4427 0.118 Uiso 1 1 calc R
H69B H 0.4817 0.3986 0.3763 0.118 Uiso 1 1 calc R
C70 C 0.6287(12) 0.4600(9) 0.3508(9) 0.077(5) Uani 1 1 d .
H70A H 0.6814 0.5111 0.3695 0.092 Uiso 1 1 calc R
H70B H 0.6698 0.4182 0.3544 0.092 Uiso 1 1 calc R
C71 C 0.5818(11) 0.4544(8) 0.2749(8) 0.067(4) Uani 1 1 d .
H71A H 0.5338 0.4016 0.2556 0.081 Uiso 1 1 calc R
H71B H 0.6442 0.4619 0.2477 0.081 Uiso 1 1 calc R
C72 C 0.5132(9) 0.5161(7) 0.2678(7) 0.049(3) Uani 1 1 d .
H72A H 0.5620 0.5691 0.2848 0.058 Uiso 1 1 calc R
H72B H 0.4834 0.5110 0.2181 0.058 Uiso 1 1 calc R

loop_
_atom_site_aniso_label
_atom_site_aniso_U_11
_atom_site_aniso_U_22
_atom_site_aniso_U_33
_atom_site_aniso_U_23
_atom_site_aniso_U_13
_atom_site_aniso_U_12
Yb1 0.0410(4) 0.0321(3) 0.0430(3) 0.0066(3) 0.0073(3) 0.0061(3)
Yb2 0.0386(4) 0.0316(3) 0.0495(4) 0.0075(3) 0.0072(3) 0.0026(3)
Si1 0.048(2) 0.054(3) 0.077(3) 0.011(2) 0.010(2) 0.010(2)
Si2 0.069(3) 0.045(2) 0.042(2) 0.0058(18) 0.000(2) 0.014(2)
Si3 0.058(3) 0.080(3) 0.048(2) 0.014(2) 0.007(2) -0.004(2)
Si4 0.060(3) 0.044(2) 0.066(3) 0.002(2) 0.011(2) 0.014(2)
N1 0.051(7) 0.035(6) 0.047(6) 0.007(5) -0.003(5) 0.000(5)
N2 0.035(6) 0.031(6) 0.053(7) 0.020(5) 0.002(5) 0.003(5)
N3 0.053(7) 0.049(7) 0.039(6) 0.013(5) 0.005(5) 0.025(6)
N4 0.045(6) 0.054(7) 0.041(6) 0.005(5) 0.007(5) 0.026(6)
N5 0.028(6) 0.053(7) 0.053(7) 0.018(6) 0.012(5) 0.002(5)
N6 0.042(6) 0.032(6) 0.079(8) 0.000(6) 0.023(6) 0.003(5)
N7 0.038(6) 0.036(6) 0.059(7) 0.011(5) 0.006(5) 0.008(5)
N8 0.052(7) 0.038(6) 0.064(7) 0.017(6) 0.017(6) 0.003(5)
N9 0.037(6) 0.029(6) 0.041(6) 0.000(5) 0.015(5) -0.001(5)
N10 0.043(6) 0.030(5) 0.033(5) -0.003(5) 0.010(5) -0.003(5)
N11 0.023(5) 0.033(6) 0.045(6) -0.005(5) 0.004(4) 0.006(4)
N12 0.023(5) 0.030(6) 0.056(7) 0.011(5) 0.003(5) 0.001(4)
C1 0.051(9) 0.041(8) 0.034(7) -0.003(6) 0.003(6) 0.005(7)
C2 0.075(10) 0.032(7) 0.045(8) -0.002(6) 0.015(8) 0.015(7)
C3 0.052(8) 0.041(8) 0.055(9) 0.012(7) 0.003(7) -0.001(7)
C4 0.076(11) 0.069(11) 0.068(10) 0.017(9) 0.000(9) 0.038(9)
C5 0.046(8) 0.072(10) 0.066(10) 0.020(8) 0.005(7) 0.036(8)
C6 0.094(5) 0.057(4) 0.080(5) 0.018(4) 0.012(4) -0.012(4)
C7 0.094(5) 0.057(4) 0.080(5) 0.018(4) 0.012(4) -0.012(4)
C8 0.094(5) 0.057(4) 0.080(5) 0.018(4) 0.012(4) -0.012(4)
C9 0.094(5) 0.057(4) 0.080(5) 0.018(4) 0.012(4) -0.012(4)
C10 0.094(5) 0.057(4) 0.080(5) 0.018(4) 0.012(4) -0.012(4)
C11 0.094(5) 0.057(4) 0.080(5) 0.018(4) 0.012(4) -0.012(4)
C12 0.146(8) 0.163(10) 0.067(5) 0.033(5) 0.028(5) 0.117(8)
C13 0.146(8) 0.163(10) 0.067(5) 0.033(5) 0.028(5) 0.117(8)
C14 0.146(8) 0.163(10) 0.067(5) 0.033(5) 0.028(5) 0.117(8)
C15 0.146(8) 0.163(10) 0.067(5) 0.033(5) 0.028(5) 0.117(8)
C16 0.146(8) 0.163(10) 0.067(5) 0.033(5) 0.028(5) 0.117(8)
C17 0.146(8) 0.163(10) 0.067(5) 0.033(5) 0.028(5) 0.117(8)
C18 0.051(10) 0.082(12) 0.103(14) 0.006(10) -0.018(9) -0.008(9)
C19 0.057(10) 0.073(12) 0.132(15) 0.029(11) 0.005(10) 0.023(9)
C20 0.050(10) 0.100(14) 0.110(14) 0.015(11) 0.024(9) -0.001(9)
C21 0.108(13) 0.029(8) 0.086(12) -0.002(8) -0.030(10) 0.009(9)
C22 0.104(13) 0.116(14) 0.044(9) 0.027(9) 0.012(9) 0.061(12)
C23 0.075(10) 0.057(10) 0.073(11) 0.004(8) -0.003(8) 0.019(9)
C24 0.065(9) 0.023(7) 0.064(9) 0.013(6) 0.023(8) 0.023(7)
C25 0.039(8) 0.039(8) 0.060(9) 0.014(7) -0.007(7) 0.007(6)
C26 0.040(8) 0.081(11) 0.064(10) -0.004(9) 0.020(8) 0.005(8)
C27 0.059(10) 0.063(10) 0.112(14) 0.038(10) 0.040(10) 0.030(8)
C28 0.052(8) 0.050(9) 0.054(8) 0.008(7) 0.016(7) 0.008(7)
C29 0.051(4) 0.100(6) 0.085(5) 0.030(5) -0.007(4) -0.020(4)
C30 0.051(4) 0.100(6) 0.085(5) 0.030(5) -0.007(4) -0.020(4)
C31 0.051(4) 0.100(6) 0.085(5) 0.030(5) -0.007(4) -0.020(4)
C32 0.051(4) 0.100(6) 0.085(5) 0.030(5) -0.007(4) -0.020(4)
C33 0.051(4) 0.100(6) 0.085(5) 0.030(5) -0.007(4) -0.020(4)
C34 0.051(4) 0.100(6) 0.085(5) 0.030(5) -0.007(4) -0.020(4)
C35 0.073(5) 0.056(4) 0.112(6) 0.031(4) 0.034(4) 0.020(4)
C36 0.073(5) 0.056(4) 0.112(6) 0.031(4) 0.034(4) 0.020(4)
C37 0.073(5) 0.056(4) 0.112(6) 0.031(4) 0.034(4) 0.020(4)
C38 0.073(5) 0.056(4) 0.112(6) 0.031(4) 0.034(4) 0.020(4)
C39 0.073(5) 0.056(4) 0.112(6) 0.031(4) 0.034(4) 0.020(4)
C40 0.073(5) 0.056(4) 0.112(6) 0.031(4) 0.034(4) 0.020(4)
C41 0.088(13) 0.144(18) 0.070(12) 0.052(12) -0.018(10) -0.006(12)
C42 0.071(11) 0.101(14) 0.076(11) 0.026(10) 0.020(9) -0.025(9)
C43 0.081(12) 0.105(15) 0.080(12) 0.000(11) 0.005(10) 0.009(11)
C44 0.094(13) 0.138(17) 0.104(14) 0.016(13) -0.004(11) 0.077(13)
C45 0.087(11) 0.051(10) 0.084(12) 0.002(8) 0.034(9) -0.004(8)
C46 0.127(15) 0.057(11) 0.100(14) 0.004(10) 0.044(11) 0.015(10)
C47 0.033(7) 0.020(6) 0.056(8) 0.017(6) 0.013(6) 0.003(5)
C48 0.050(8) 0.025(6) 0.043(7) 0.006(6) 0.012(6) 0.003(6)
C49 0.055(9) 0.062(10) 0.048(8) 0.022(7) 0.009(7) 0.010(7)
C50 0.091(12) 0.087(12) 0.061(10) 0.050(10) 0.002(9) 0.018(10)
C51 0.101(13) 0.116(15) 0.039(9) 0.024(10) 0.016(9) -0.006(11)
C52 0.064(10) 0.101(13) 0.077(12) 0.033(10) 0.029(9) 0.013(9)
C53 0.053(8) 0.045(8) 0.035(7) 0.010(6) 0.011(6) 0.001(6)
C54 0.066(9) 0.025(6) 0.030(7) -0.002(5) 0.012(6) -0.001(6)
C55 0.089(11) 0.069(11) 0.037(8) 0.010(8) 0.010(8) -0.001(9)
C56 0.166(19) 0.102(15) 0.034(9) 0.023(10) 0.017(11) 0.002(14)
C57 0.21(2) 0.066(13) 0.049(11) 0.005(9) 0.046(14) -0.003(14)
C58 0.129(16) 0.104(15) 0.070(12) -0.015(11) 0.080(12) -0.005(12)
C59 0.067(10) 0.054(10) 0.083(11) -0.008(8) 0.033(9) 0.000(8)
C60 0.028(7) 0.039(7) 0.040(7) 0.020(6) 0.021(6) 0.003(6)
C61 0.037(7) 0.034(7) 0.049(8) 0.008(6) 0.013(6) 0.014(6)
C62 0.046(8) 0.056(9) 0.075(10) 0.020(8) -0.011(7) 0.025(7)
C63 0.069(12) 0.108(16) 0.149(19) 0.051(14) -0.016(12) 0.041(12)
C64 0.043(10) 0.075(13) 0.23(3) 0.039(15) -0.001(13) 0.023(10)
C65 0.046(10) 0.060(11) 0.152(17) -0.003(11) 0.047(10) -0.006(8)
C66 0.050(9) 0.056(9) 0.084(11) 0.022(8) 0.022(8) 0.012(7)
C67 0.025(7) 0.031(7) 0.058(8) 0.013(6) -0.010(6) -0.003(5)
C68 0.047(9) 0.061(10) 0.092(12) 0.033(9) 0.009(8) 0.022(8)
C69 0.094(13) 0.127(16) 0.101(14) 0.057(13) 0.009(11) 0.060(13)
C70 0.057(10) 0.071(11) 0.117(15) 0.049(11) 0.011(10) 0.025(9)
C71 0.053(9) 0.064(10) 0.094(12) 0.027(9) 0.018(9) 0.021(8)
C72 0.038(7) 0.030(7) 0.069(9) 0.001(7) -0.002(7) 0.003(6)

loop_
_atom_type_symbol
_atom_type_description
_atom_type_scat_dispersion_real
_atom_type_scat_dispersion_imag
_atom_type_scat_source
C C 0.0033 0.0016 'International Tables Vol C Tables 4.2.6.8 and 6.1.1.4'
H H 0.0000 0.0000 'International Tables Vol C Tables 4.2.6.8 and 6.1.1.4'
N N 0.0061 0.0033 'International Tables Vol C Tables 4.2.6.8 and 6.1.1.4'
Yb Yb -0.3850 5.5486 'International Tables Vol C Tables 4.2.6.8 and 6.1.1.4'
Si Si 0.0817 0.0704 'International Tables Vol C Tables 4.2.6.8 and 6.1.1.4'

loop_
_geom_angle_atom_site_label_1
_geom_angle_atom_site_label_2
_geom_angle_atom_site_label_3
_geom_angle
N4 Yb1 N2 75.8(3)
N4 Yb1 N10 112.0(3)
N2 Yb1 N10 95.2(3)
N4 Yb1 N1 126.5(3)
N2 Yb1 N1 58.7(3)
N10 Yb1 N1 99.5(3)
N4 Yb1 N3 58.9(3)
N2 Yb1 N3 106.0(3)
N10 Yb1 N3 152.7(3)
N1 Yb1 N3 106.2(3)
N4 Yb1 N9 99.1(3)
N2 Yb1 N9 148.1(3)
N10 Yb1 N9 56.9(3)
N1 Yb1 N9 134.4(3)
N3 Yb1 N9 97.5(3)
N4 Yb1 C2 29.1(3)
N2 Yb1 C2 89.0(3)
N10 Yb1 C2 137.4(4)
N1 Yb1 C2 118.4(4)
N3 Yb1 C2 30.0(3)
N9 Yb1 C2 101.6(3)
N4 Yb1 C1 99.7(4)
N2 Yb1 C1 28.6(3)
N10 Yb1 C1 100.7(3)
N1 Yb1 C1 30.2(3)
N3 Yb1 C1 106.2(3)
N9 Yb1 C1 155.1(3)
C2 Yb1 C1 102.8(4)
N4 Yb1 C47 105.6(3)
N2 Yb1 C47 121.7(3)
N10 Yb1 C47 28.6(3)
N1 Yb1 C47 121.1(3)
N3 Yb1 C47 124.8(3)
N9 Yb1 C47 28.4(3)
C2 Yb1 C47 120.5(4)
C1 Yb1 C47 129.1(3)
N8 Yb2 N6 74.2(4)
N8 Yb2 N5 121.4(3)
N6 Yb2 N5 59.0(3)
N8 Yb2 N11 108.0(3)
N6 Yb2 N11 150.6(3)
N5 Yb2 N11 130.2(3)
N8 Yb2 N12 114.8(3)
N6 Yb2 N12 94.3(3)
N5 Yb2 N12 102.6(3)
N11 Yb2 N12 57.5(3)
N8 Yb2 N7 58.3(3)
N6 Yb2 N7 105.5(3)
N5 Yb2 N7 100.8(3)
N11 Yb2 N7 99.8(3)
N12 Yb2 N7 154.9(3)
N8 Yb2 C25 29.2(3)
N6 Yb2 C25 84.4(4)
N5 Yb2 C25 108.4(4)
N11 Yb2 C25 112.1(3)
N12 Yb2 C25 142.6(4)
N7 Yb2 C25 30.3(3)
N8 Yb2 C24 96.2(4)
N6 Yb2 C24 29.2(3)
N5 Yb2 C24 30.0(3)
N11 Yb2 C24 153.4(3)
N12 Yb2 C24 102.5(3)
N7 Yb2 C24 102.3(3)
C25 Yb2 C24 94.4(4)
N8 Yb2 C60 110.9(3)
N6 Yb2 C60 121.7(3)
N5 Yb2 C60 122.7(3)
N11 Yb2 C60 29.2(3)
N12 Yb2 C60 28.8(3)
N7 Yb2 C60 127.0(3)
C25 Yb2 C60 128.9(4)
C24 Yb2 C60 130.6(3)
N1 Si1 C20 115.1(6)
N1 Si1 C18 112.5(6)
C20 Si1 C18 108.2(7)
N1 Si1 C19 104.1(6)
C20 Si1 C19 107.7(7)
C18 Si1 C19 109.1(7)
N3 Si2 C23 105.9(5)
N3 Si2 C22 114.6(6)
C23 Si2 C22 109.5(6)
N3 Si2 C21 111.9(6)
C23 Si2 C21 105.4(6)
C22 Si2 C21 109.1(7)
N5 Si3 C41 113.8(6)
N5 Si3 C43 112.6(6)
C41 Si3 C43 108.5(8)
N5 Si3 C42 103.5(6)
C41 Si3 C42 109.4(7)
C43 Si3 C42 108.9(7)
N7 Si4 C46 115.1(6)
N7 Si4 C44 112.1(6)
C46 Si4 C44 107.2(8)
N7 Si4 C45 105.8(6)
C46 Si4 C45 109.2(7)
C44 Si4 C45 107.2(7)
C1 N1 Si1 131.9(9)
C1 N1 Yb1 91.2(7)
Si1 N1 Yb1 136.6(5)
C1 N2 C3 126.9(10)
C1 N2 Yb1 93.9(7)
C3 N2 Yb1 137.2(7)
C2 N3 Si2 129.8(8)
C2 N3 Yb1 89.3(7)
Si2 N3 Yb1 140.3(5)
C2 N4 C5 121.8(10)
C2 N4 Yb1 94.1(7)
C5 N4 Yb1 133.1(7)
C24 N5 Si3 130.7(9)
C24 N5 Yb2 91.0(8)
Si3 N5 Yb2 138.1(5)
C24 N6 C26 125.1(11)
C24 N6 Yb2 93.0(7)
C26 N6 Yb2 136.3(9)
C25 N7 Si4 128.4(8)
C25 N7 Yb2 88.9(6)
Si4 N7 Yb2 140.8(6)
C25 N8 C28 120.1(10)
C25 N8 Yb2 92.6(8)
C28 N8 Yb2 135.7(7)
C47 N9 C48 123.4(9)
C47 N9 Yb1 92.6(7)
C48 N9 Yb1 141.4(7)
C47 N10 C54 124.5(10)
C47 N10 Yb1 94.2(7)
C54 N10 Yb1 141.3(7)
C60 N11 C61 120.5(9)
C60 N11 Yb2 93.0(6)
C61 N11 Yb2 144.1(7)
C60 N12 C67 122.1(9)
C60 N12 Yb2 93.3(6)
C67 N12 Yb2 144.3(7)
N2 C1 N1 115.6(11)
N2 C1 C6 121.2(11)
N1 C1 C6 123.1(12)
N2 C1 Yb1 57.5(6)
N1 C1 Yb1 58.6(6)
C6 C1 Yb1 175.0(9)
N4 C2 N3 117.2(11)
N4 C2 C12 121.4(13)
N3 C2 C12 121.1(12)
N4 C2 Yb1 56.9(6)
N3 C2 Yb1 60.7(6)
C12 C2 Yb1 177.8(10)
N2 C3 C4 111.9(10)
N2 C3 H3A 109.2
C4 C3 H3A 109.2
N2 C3 H3B 109.2
C4 C3 H3B 109.2
H3A C3 H3B 107.9
C3 C4 C5 117.7(11)
C3 C4 H4A 107.9
C5 C4 H4A 107.9
C3 C4 H4B 107.9
C5 C4 H4B 107.9
H4A C4 H4B 107.2
N4 C5 C4 110.6(10)
N4 C5 H5A 109.5
C4 C5 H5A 109.5
N4 C5 H5B 109.5
C4 C5 H5B 109.5
H5A C5 H5B 108.1
C11 C6 C7 119.3(15)
C11 C6 C1 120.5(14)
C7 C6 C1 120.2(14)
C6 C7 C8 122.6(16)
C6 C7 H7 118.7
C8 C7 H7 118.7
C9 C8 C7 115.6(15)
C9 C8 H8 122.2
C7 C8 H8 122.2
C10 C9 C8 124.8(16)
C10 C9 H9 117.6
C8 C9 H9 117.6
C9 C10 C11 116.7(16)
C9 C10 H10 121.6
C11 C10 H10 121.6
C6 C11 C10 120.9(16)
C6 C11 H11 119.6
C10 C11 H11 119.6
C17 C12 C13 117.2(17)
C17 C12 C2 118.9(19)
C13 C12 C2 123.3(19)
C12 C13 C14 121(2)
C12 C13 H13 119.3
C14 C13 H13 119.3
C15 C14 C13 117(2)
C15 C14 H14 121.6
C13 C14 H14 121.6
C14 C15 C16 124.1(19)
C14 C15 H15 118.0
C16 C15 H15 118.0
C15 C16 C17 117(2)
C15 C16 H16 121.6
C17 C16 H16 121.6
C12 C17 C16 123(2)
C12 C17 H17 118.3
C16 C17 H17 118.3
Si1 C18 H18A 109.5
Si1 C18 H18B 109.5
H18A C18 H18B 109.5
Si1 C18 H18C 109.5
H18A C18 H18C 109.5
H18B C18 H18C 109.5
Si1 C19 H19A 109.5
Si1 C19 H19B 109.5
H19A C19 H19B 109.5
Si1 C19 H19C 109.5
H19A C19 H19C 109.5
H19B C19 H19C 109.5
Si1 C20 H20A 109.5
Si1 C20 H20B 109.5
H20A C20 H20B 109.5
Si1 C20 H20C 109.5
H20A C20 H20C 109.5
H20B C20 H20C 109.5
Si2 C21 H21A 109.5
Si2 C21 H21B 109.5
H21A C21 H21B 109.5
Si2 C21 H21C 109.5
H21A C21 H21C 109.5
H21B C21 H21C 109.5
Si2 C22 H22A 109.5
Si2 C22 H22B 109.5
H22A C22 H22B 109.5
Si2 C22 H22C 109.5
H22A C22 H22C 109.5
H22B C22 H22C 109.5
Si2 C23 H23A 109.5
Si2 C23 H23B 109.5
H23A C23 H23B 109.5
Si2 C23 H23C 109.5
H23A C23 H23C 109.5
H23B C23 H23C 109.5
N6 C24 N5 116.0(12)
N6 C24 C29 121.0(12)
N5 C24 C29 123.0(12)
N6 C24 Yb2 57.8(7)
N5 C24 Yb2 58.9(7)
C29 C24 Yb2 172.7(9)
N8 C25 N7 115.6(11)
N8 C25 C35 123.5(12)
N7 C25 C35 120.8(11)
N8 C25 Yb2 58.2(6)
N7 C25 Yb2 60.8(6)
C35 C25 Yb2 160.3(10)
N6 C26 C27 108.6(11)
N6 C26 H26A 110.0
C27 C26 H26A 110.0
N6 C26 H26B 110.0
C27 C26 H26B 110.0
H26A C26 H26B 108.3
C28 C27 C26 116.0(11)
C28 C27 H27A 108.3
C26 C27 H27A 108.3
C28 C27 H27B 108.3
C26 C27 H27B 108.3
H27A C27 H27B 107.4
N8 C28 C27 110.0(10)
N8 C28 H28A 109.7
C27 C28 H28A 109.7
N8 C28 H28B 109.7
C27 C28 H28B 109.7
H28A C28 H28B 108.2
C34 C29 C30 120.1(15)
C34 C29 C24 120.8(15)
C30 C29 C24 119.0(15)
C29 C30 C31 117.4(16)
C29 C30 H30 121.3
C31 C30 H30 121.3
C32 C31 C30 121.7(16)
C32 C31 H31 119.1
C30 C31 H31 119.1
C33 C32 C31 118.1(16)
C33 C32 H32 120.9
C31 C32 H32 120.9
C32 C33 C34 122.4(17)
C32 C33 H33 118.8
C34 C33 H33 118.8
C33 C34 C29 120.1(16)
C33 C34 H34 119.9
C29 C34 H34 119.9
C40 C35 C36 116.6(15)
C40 C35 C25 121.2(15)
C36 C35 C25 122.2(15)
C35 C36 C37 122.4(16)
C35 C36 H36 118.8
C37 C36 H36 118.8
C38 C37 C36 116.8(16)
C38 C37 H37 121.6
C36 C37 H37 121.6
C39 C38 C37 122.2(16)
C39 C38 H38 118.9
C37 C38 H38 118.9
C38 C39 C40 120.0(17)
C38 C39 H39 120.0
C40 C39 H39 120.0
C35 C40 C39 121.9(17)
C35 C40 H40 119.0
C39 C40 H40 119.0
Si3 C41 H41A 109.5
Si3 C41 H41B 109.5
H41A C41 H41B 109.5
Si3 C41 H41C 109.5
H41A C41 H41C 109.5
H41B C41 H41C 109.5
Si3 C42 H42A 109.5
Si3 C42 H42B 109.5
H42A C42 H42B 109.5
Si3 C42 H42C 109.5
H42A C42 H42C 109.5
H42B C42 H42C 109.5
Si3 C43 H43A 109.5
Si3 C43 H43B 109.5
H43A C43 H43B 109.5
Si3 C43 H43C 109.5
H43A C43 H43C 109.5
H43B C43 H43C 109.5
Si4 C44 H44A 109.5
Si4 C44 H44B 109.5
H44A C44 H44B 109.5
Si4 C44 H44C 109.5
H44A C44 H44C 109.5
H44B C44 H44C 109.5
Si4 C45 H45A 109.5
Si4 C45 H45B 109.5
H45A C45 H45B 109.5
Si4 C45 H45C 109.5
H45A C45 H45C 109.5
H45B C45 H45C 109.5
Si4 C46 H46A 109.5
Si4 C46 H46B 109.5
H46A C46 H46B 109.5
Si4 C46 H46C 109.5
H46A C46 H46C 109.5
H46B C46 H46C 109.5
N9 C47 N10 115.8(10)
N9 C47 C60 122.0(9)
N10 C47 C60 122.1(11)
N9 C47 Yb1 59.1(6)
N10 C47 Yb1 57.1(6)
C60 C47 Yb1 170.6(7)
N9 C48 C49 113.2(9)
N9 C48 C53 110.7(8)
C49 C48 C53 108.1(10)
N9 C48 H48 108.2
C49 C48 H48 108.2
C53 C48 H48 108.2
C48 C49 C50 113.2(10)
C48 C49 H49A 108.9
C50 C49 H49A 108.9
C48 C49 H49B 108.9
C50 C49 H49B 108.9
H49A C49 H49B 107.8
C49 C50 C51 111.4(11)
C49 C50 H50A 109.4
C51 C50 H50A 109.4
C49 C50 H50B 109.4
C51 C50 H50B 109.4
H50A C50 H50B 108.0
C50 C51 C52 111.1(11)
C50 C51 H51A 109.4
C52 C51 H51A 109.4
C50 C51 H51B 109.4
C52 C51 H51B 109.4
H51A C51 H51B 108.0
C53 C52 C51 110.5(11)
C53 C52 H52A 109.6
C51 C52 H52A 109.6
C53 C52 H52B 109.6
C51 C52 H52B 109.6
H52A C52 H52B 108.1
C52 C53 C48 111.6(10)
C52 C53 H53A 109.3
C48 C53 H53A 109.3
C52 C53 H53B 109.3
C48 C53 H53B 109.3
H53A C53 H53B 108.0
N10 C54 C59 110.0(10)
N10 C54 C55 111.8(9)
C59 C54 C55 108.7(11)
N10 C54 H54 108.7
C59 C54 H54 108.7
C55 C54 H54 108.7
C56 C55 C54 112.0(12)
C56 C55 H55A 109.2
C54 C55 H55A 109.2
C56 C55 H55B 109.2
C54 C55 H55B 109.2
H55A C55 H55B 107.9
C55 C56 C57 111.0(14)
C55 C56 H56A 109.4
C57 C56 H56A 109.4
C55 C56 H56B 109.4
C57 C56 H56B 109.4
H56A C56 H56B 108.0
C58 C57 C56 111.3(15)
C58 C57 H57A 109.4
C56 C57 H57A 109.4
C58 C57 H57B 109.4
C56 C57 H57B 109.4
H57A C57 H57B 108.0
C59 C58 C57 110.0(13)
C59 C58 H58A 109.7
C57 C58 H58A 109.7
C59 C58 H58B 109.7
C57 C58 H58B 109.7
H58A C58 H58B 108.2
C54 C59 C58 114.6(12)
C54 C59 H59A 108.6
C58 C59 H59A 108.6
C54 C59 H59B 108.6
C58 C59 H59B 108.6
H59A C59 H59B 107.6
N12 C60 N11 114.5(10)
N12 C60 C47 123.7(9)
N11 C60 C47 121.6(10)
N12 C60 Yb2 57.9(6)
N11 C60 Yb2 57.9(6)
C47 C60 Yb2 165.0(7)
N11 C61 C62 111.6(9)
N11 C61 C66 110.8(10)
C62 C61 C66 109.3(9)
N11 C61 H61 108.3
C62 C61 H61 108.3
C66 C61 H61 108.3
C61 C62 C63 111.7(11)
C61 C62 H62A 109.3
C63 C62 H62A 109.3
C61 C62 H62B 109.3
C63 C62 H62B 109.3
H62A C62 H62B 107.9
C64 C63 C62 109.8(15)
C64 C63 H63A 109.7
C62 C63 H63A 109.7
C64 C63 H63B 109.7
C62 C63 H63B 109.7
H63A C63 H63B 108.2
C63 C64 C65 112.4(13)
C63 C64 H64A 109.1
C65 C64 H64A 109.1
C63 C64 H64B 109.1
C65 C64 H64B 109.1
H64A C64 H64B 107.9
C64 C65 C66 111.6(12)
C64 C65 H65A 109.3
C66 C65 H65A 109.3
C64 C65 H65B 109.3
C66 C65 H65B 109.3
H65A C65 H65B 108.0
C61 C66 C65 110.5(11)
C61 C66 H66A 109.5
C65 C66 H66A 109.5
C61 C66 H66B 109.5
C65 C66 H66B 109.5
H66A C66 H66B 108.1
N12 C67 C68 109.8(10)
N12 C67 C72 112.5(9)
C68 C67 C72 108.8(10)
N12 C67 H67 108.5
C68 C67 H67 108.5
C72 C67 H67 108.5
C67 C68 C69 109.5(12)
C67 C68 H68A 109.8
C69 C68 H68A 109.8
C67 C68 H68B 109.8
C69 C68 H68B 109.8
H68A C68 H68B 108.2
C70 C69 C68 110.5(12)
C70 C69 H69A 109.6
C68 C69 H69A 109.6
C70 C69 H69B 109.6
C68 C69 H69B 109.6
H69A C69 H69B 108.1
C71 C70 C69 109.0(12)
C71 C70 H70A 109.9
C69 C70 H70A 109.9
C71 C70 H70B 109.9
C69 C70 H70B 109.9
H70A C70 H70B 108.3
C70 C71 C72 111.2(12)
C70 C71 H71A 109.4
C72 C71 H71A 109.4
C70 C71 H71B 109.4
C72 C71 H71B 109.4
H71A C71 H71B 108.0
C67 C72 C71 110.6(10)
C67 C72 H72A 109.5
C71 C72 H72A 109.5
C67 C72 H72B 109.5
C71 C72 H72B 109.5
H72A C72 H72B 108.1

loop_
_geom_bond_atom_site_label_1
_geom_bond_atom_site_label_2
_geom_bond_distance
Yb1 N4 2.249(8)
Yb1 N2 2.281(8)
Yb1 N10 2.300(9)
Yb1 N1 2.304(10)
Yb1 N3 2.337(9)
Yb1 N9 2.346(9)
Yb1 C2 2.679(12)
Yb1 C1 2.698(13)
Yb1 C47 2.732(11)
Yb2 N8 2.279(10)
Yb2 N6 2.288(9)
Yb2 N5 2.313(10)
Yb2 N11 2.326(9)
Yb2 N12 2.328(9)
Yb2 N7 2.338(9)
Yb2 C25 2.678(12)
Yb2 C24 2.701(14)
Yb2 C60 2.743(11)
Si1 N1 1.716(10)
Si1 C20 1.852(14)
Si1 C18 1.860(14)
Si1 C19 1.879(14)
Si2 N3 1.729(10)
Si2 C23 1.843(12)
Si2 C22 1.858(13)
Si2 C21 1.891(13)
Si3 N5 1.716(10)
Si3 C41 1.852(14)
Si3 C43 1.893(15)
Si3 C42 1.892(13)
Si4 N7 1.728(9)
Si4 C46 1.842(15)
Si4 C44 1.855(14)
Si4 C45 1.874(13)
N1 C1 1.357(13)
N2 C1 1.297(13)
N2 C3 1.465(13)
N3 C2 1.338(14)
N4 C2 1.305(14)
N4 C5 1.468(13)
N5 C24 1.353(13)
N6 C24 1.319(15)
N6 C26 1.448(14)
N7 C25 1.352(14)
N8 C25 1.307(14)
N8 C28 1.498(13)
N9 C47 1.299(13)
N9 C48 1.464(13)
N10 C47 1.313(12)
N10 C54 1.448(12)
N11 C60 1.339(12)
N11 C61 1.440(13)
N12 C60 1.325(12)
N12 C67 1.473(12)
C1 C6 1.518(18)
C2 C12 1.473(18)
C3 C4 1.497(15)
C3 H3A 0.9800
C3 H3B 0.9800
C4 C5 1.504(17)
C4 H4A 0.9800
C4 H4B 0.9800
C5 H5A 0.9800
C5 H5B 0.9800
C6 C11 1.340(19)
C6 C7 1.355(18)
C7 C8 1.407(18)
C7 H7 0.9400
C8 C9 1.353(19)
C8 H8 0.9400
C9 C10 1.349(18)
C9 H9 0.9400
C10 C11 1.428(18)
C10 H10 0.9400
C11 H11 0.9400
C12 C17 1.38(3)
C12 C13 1.40(3)
C13 C14 1.421(14)
C13 H13 0.9400
C14 C15 1.37(2)
C14 H14 0.9400
C15 C16 1.38(3)
C15 H15 0.9400
C16 C17 1.383(19)
C16 H16 0.9400
C17 H17 0.9400
C18 H18A 0.9700
C18 H18B 0.9700
C18 H18C 0.9700
C19 H19A 0.9700
C19 H19B 0.9700
C19 H19C 0.9700
C20 H20A 0.9700
C20 H20B 0.9700
C20 H20C 0.9700
C21 H21A 0.9700
C21 H21B 0.9700
C21 H21C 0.9700
C22 H22A 0.9700
C22 H22B 0.9700
C22 H22C 0.9700
C23 H23A 0.9700
C23 H23B 0.9700
C23 H23C 0.9700
C24 C29 1.483(19)
C25 C35 1.477(18)
C26 C27 1.538(18)
C26 H26A 0.9800
C26 H26B 0.9800
C27 C28 1.504(15)
C27 H27A 0.9800
C27 H27B 0.9800
C28 H28A 0.9800
C28 H28B 0.9800
C29 C34 1.38(2)
C29 C30 1.392(19)
C30 C31 1.425(14)
C30 H30 0.9400
C31 C32 1.38(2)
C31 H31 0.9400
C32 C33 1.352(13)
C32 H32 0.9400
C33 C34 1.375(18)
C33 H33 0.9400
C34 H34 0.9400
C35 C40 1.361(19)
C35 C36 1.36(2)
C36 C37 1.401(18)
C36 H36 0.9400
C37 C38 1.358(19)
C37 H37 0.9400
C38 C39 1.318(19)
C38 H38 0.9400
C39 C40 1.366(18)
C39 H39 0.9400
C40 H40 0.9400
C41 H41A 0.9700
C41 H41B 0.9700
C41 H41C 0.9700
C42 H42A 0.9700
C42 H42B 0.9700
C42 H42C 0.9700
C43 H43A 0.9700
C43 H43B 0.9700
C43 H43C 0.9700
C44 H44A 0.9700
C44 H44B 0.9700
C44 H44C 0.9700
C45 H45A 0.9700
C45 H45B 0.9700
C45 H45C 0.9700
C46 H46A 0.9700
C46 H46B 0.9700
C46 H46C 0.9700
C47 C60 1.520(15)
C48 C49 1.497(14)
C48 C53 1.521(13)
C48 H48 0.9900
C49 C50 1.505(16)
C49 H49A 0.9800
C49 H49B 0.9800
C50 C51 1.513(17)
C50 H50A 0.9800
C50 H50B 0.9800
C51 C52 1.536(18)
C51 H51A 0.9800
C51 H51B 0.9800
C52 C53 1.502(15)
C52 H52A 0.9800
C52 H52B 0.9800
C53 H53A 0.9800
C53 H53B 0.9800
C54 C59 1.517(15)
C54 C55 1.531(15)
C54 H54 0.9900
C55 C56 1.499(16)
C55 H55A 0.9800
C55 H55B 0.9800
C56 C57 1.52(2)
C56 H56A 0.9800
C56 H56B 0.9800
C57 C58 1.52(2)
C57 H57A 0.9800
C57 H57B 0.9800
C58 C59 1.516(17)
C58 H58A 0.9800
C58 H58B 0.9800
C59 H59A 0.9800
C59 H59B 0.9800
C61 C62 1.495(14)
C61 C66 1.531(14)
C61 H61 0.9900
C62 C63 1.500(17)
C62 H62A 0.9800
C62 H62B 0.9800
C63 C64 1.47(2)
C63 H63A 0.9800
C63 H63B 0.9800
C64 C65 1.52(2)
C64 H64A 0.9800
C64 H64B 0.9800
C65 C66 1.529(17)
C65 H65A 0.9800
C65 H65B 0.9800
C66 H66A 0.9800
C66 H66B 0.9800
C67 C68 1.501(16)
C67 C72 1.519(14)
C67 H67 0.9900
C68 C69 1.548(16)
C68 H68A 0.9800
C68 H68B 0.9800
C69 C70 1.521(18)
C69 H69A 0.9800
C69 H69B 0.9800
C70 C71 1.509(18)
C70 H70A 0.9800
C70 H70B 0.9800
C71 C72 1.517(14)
C71 H71A 0.9800
C71 H71B 0.9800
C72 H72A 0.9800
C72 H72B 0.9800

loop_
_geom_torsion_atom_site_label_1
_geom_torsion_atom_site_label_2
_geom_torsion_atom_site_label_3
_geom_torsion_atom_site_label_4
_geom_torsion
C20 Si1 N1 C1 45.4(13)
C18 Si1 N1 C1 -79.1(12)
C19 Si1 N1 C1 162.9(11)
C20 Si1 N1 Yb1 -126.3(8)
C18 Si1 N1 Yb1 109.3(9)
C19 Si1 N1 Yb1 -8.7(10)
N4 Yb1 N1 C1 31.4(8)
N2 Yb1 N1 C1 -4.7(6)
N10 Yb1 N1 C1 -95.1(7)
N3 Yb1 N1 C1 94.4(7)
N9 Yb1 N1 C1 -147.3(6)
C2 Yb1 N1 C1 64.7(8)
C47 Yb1 N1 C1 -115.3(7)
N4 Yb1 N1 Si1 -154.8(7)
N2 Yb1 N1 Si1 169.1(9)
N10 Yb1 N1 Si1 78.7(8)
N3 Yb1 N1 Si1 -91.8(8)
N9 Yb1 N1 Si1 26.5(10)
C2 Yb1 N1 Si1 -121.5(8)
C1 Yb1 N1 Si1 173.8(12)
C47 Yb1 N1 Si1 58.5(9)
N4 Yb1 N2 C1 -145.8(8)
N10 Yb1 N2 C1 102.8(7)
N1 Yb1 N2 C1 4.9(6)
N3 Yb1 N2 C1 -94.6(7)
N9 Yb1 N2 C1 129.8(7)
C2 Yb1 N2 C1 -119.6(7)
C47 Yb1 N2 C1 114.5(7)
N4 Yb1 N2 C3 17.8(11)
N10 Yb1 N2 C3 -93.6(11)
N1 Yb1 N2 C3 168.5(13)
N3 Yb1 N2 C3 68.9(12)
N9 Yb1 N2 C3 -66.7(13)
C2 Yb1 N2 C3 43.9(11)
C1 Yb1 N2 C3 163.5(16)
C47 Yb1 N2 C3 -82.0(12)
C23 Si2 N3 C2 -168.4(11)
C22 Si2 N3 C2 -47.5(13)
C21 Si2 N3 C2 77.3(12)
C23 Si2 N3 Yb1 23.1(10)
C22 Si2 N3 Yb1 144.0(8)
C21 Si2 N3 Yb1 -91.2(9)
N4 Yb1 N3 C2 4.0(7)
N2 Yb1 N3 C2 -57.9(8)
N10 Yb1 N3 C2 81.5(9)
N1 Yb1 N3 C2 -119.2(7)
N9 Yb1 N3 C2 100.2(7)
C1 Yb1 N3 C2 -87.7(7)
C47 Yb1 N3 C2 91.9(7)
N4 Yb1 N3 Si2 175.2(10)
N2 Yb1 N3 Si2 113.3(8)
N10 Yb1 N3 Si2 -107.3(10)
N1 Yb1 N3 Si2 52.0(9)
N9 Yb1 N3 Si2 -88.6(8)
C2 Yb1 N3 Si2 171.2(13)
C1 Yb1 N3 Si2 83.5(8)
C47 Yb1 N3 Si2 -96.9(9)
N2 Yb1 N4 C2 114.8(8)
N10 Yb1 N4 C2 -155.2(7)
N1 Yb1 N4 C2 83.5(8)
N3 Yb1 N4 C2 -4.1(7)
N9 Yb1 N4 C2 -97.4(8)
C1 Yb1 N4 C2 99.0(8)
C47 Yb1 N4 C2 -125.7(8)
N2 Yb1 N4 C5 -27.4(11)
N10 Yb1 N4 C5 62.5(12)
N1 Yb1 N4 C5 -58.7(12)
N3 Yb1 N4 C5 -146.4(13)
N9 Yb1 N4 C5 120.4(11)
C2 Yb1 N4 C5 -142.2(16)
C1 Yb1 N4 C5 -43.3(12)
C47 Yb1 N4 C5 92.1(12)
C41 Si3 N5 C24 -34.4(13)
C43 Si3 N5 C24 89.6(11)
C42 Si3 N5 C24 -153.0(11)
C41 Si3 N5 Yb2 139.5(8)
C43 Si3 N5 Yb2 -96.6(9)
C42 Si3 N5 Yb2 20.8(10)
N8 Yb2 N5 C24 -36.6(7)
N6 Yb2 N5 C24 5.8(6)
N11 Yb2 N5 C24 151.2(6)
N12 Yb2 N5 C24 93.2(6)
N7 Yb2 N5 C24 -95.9(6)
C25 Yb2 N5 C24 -65.5(7)
C60 Yb2 N5 C24 115.9(6)
N8 Yb2 N5 Si3 148.1(7)
N6 Yb2 N5 Si3 -169.6(9)
N11 Yb2 N5 Si3 -24.2(9)
N12 Yb2 N5 Si3 -82.1(8)
N7 Yb2 N5 Si3 88.7(8)
C25 Yb2 N5 Si3 119.1(8)
C24 Yb2 N5 Si3 -175.4(12)
C60 Yb2 N5 Si3 -59.5(9)
N8 Yb2 N6 C24 137.3(7)
N5 Yb2 N6 C24 -6.0(6)
N11 Yb2 N6 C24 -123.9(8)
N12 Yb2 N6 C24 -108.1(7)
N7 Yb2 N6 C24 87.5(7)
C25 Yb2 N6 C24 109.5(7)
C60 Yb2 N6 C24 -117.6(7)
N8 Yb2 N6 C26 -15.6(12)
N5 Yb2 N6 C26 -158.8(13)
N11 Yb2 N6 C26 83.2(14)
N12 Yb2 N6 C26 99.0(12)
N7 Yb2 N6 C26 -65.4(12)
C25 Yb2 N6 C26 -43.4(12)
C24 Yb2 N6 C26 -152.9(16)
C60 Yb2 N6 C26 89.5(12)
C46 Si4 N7 C25 -54.7(13)
C44 Si4 N7 C25 68.2(13)
C45 Si4 N7 C25 -175.4(11)
C46 Si4 N7 Yb2 104.4(10)
C44 Si4 N7 Yb2 -132.7(9)
C45 Si4 N7 Yb2 -16.2(10)
N8 Yb2 N7 C25 -12.2(7)
N6 Yb2 N7 C25 47.6(8)
N5 Yb2 N7 C25 108.2(7)
N11 Yb2 N7 C25 -117.4(7)
N12 Yb2 N7 C25 -93.3(10)
C24 Yb2 N7 C25 77.5(7)
C60 Yb2 N7 C25 -105.6(7)
N8 Yb2 N7 Si4 -176.0(10)
N6 Yb2 N7 Si4 -116.2(8)
N5 Yb2 N7 Si4 -55.6(9)
N11 Yb2 N7 Si4 78.8(9)
N12 Yb2 N7 Si4 102.9(10)
C25 Yb2 N7 Si4 -163.8(13)
C24 Yb2 N7 Si4 -86.3(9)
C60 Yb2 N7 Si4 90.6(9)
N6 Yb2 N8 C25 -107.4(8)
N5 Yb2 N8 C25 -70.5(8)
N11 Yb2 N8 C25 103.2(8)
N12 Yb2 N8 C25 165.1(7)
N7 Yb2 N8 C25 12.6(7)
C24 Yb2 N8 C25 -88.0(8)
C60 Yb2 N8 C25 134.1(7)
N6 Yb2 N8 C28 32.5(11)
N5 Yb2 N8 C28 69.4(12)
N11 Yb2 N8 C28 -116.9(11)
N12 Yb2 N8 C28 -55.0(12)
N7 Yb2 N8 C28 152.5(13)
C25 Yb2 N8 C28 139.9(16)
C24 Yb2 N8 C28 51.9(11)
C60 Yb2 N8 C28 -86.0(11)
N4 Yb1 N9 C47 -106.0(6)
N2 Yb1 N9 C47 -28.2(9)
N10 Yb1 N9 C47 4.4(6)
N1 Yb1 N9 C47 73.0(8)
N3 Yb1 N9 C47 -165.5(6)
C2 Yb1 N9 C47 -135.4(7)
C1 Yb1 N9 C47 32.8(12)
N4 Yb1 N9 C48 54.2(12)
N2 Yb1 N9 C48 131.9(11)
N10 Yb1 N9 C48 164.5(12)
N1 Yb1 N9 C48 -126.9(11)
N3 Yb1 N9 C48 -5.4(11)
C2 Yb1 N9 C48 24.7(12)
C1 Yb1 N9 C48 -167.0(10)
C47 Yb1 N9 C48 160.1(15)
N4 Yb1 N10 C47 82.3(7)
N2 Yb1 N10 C47 159.1(6)
N1 Yb1 N10 C47 -141.9(6)
N3 Yb1 N10 C47 18.0(11)
N9 Yb1 N10 C47 -4.3(6)
C2 Yb1 N10 C47 64.8(8)
C1 Yb1 N10 C47 -172.5(6)
N4 Yb1 N10 C54 -96.9(11)
N2 Yb1 N10 C54 -20.1(11)
N1 Yb1 N10 C54 38.9(11)
N3 Yb1 N10 C54 -161.2(10)
N9 Yb1 N10 C54 176.5(12)
C2 Yb1 N10 C54 -114.4(11)
C1 Yb1 N10 C54 8.3(12)
C47 Yb1 N10 C54 -179.2(15)
N8 Yb2 N11 C60 100.7(6)
N6 Yb2 N11 C60 11.0(11)
N5 Yb2 N11 C60 -86.3(7)
N12 Yb2 N11 C60 -7.7(6)
N7 Yb2 N11 C60 160.4(6)
C25 Yb2 N11 C60 131.5(6)
C24 Yb2 N11 C60 -53.7(10)
N8 Yb2 N11 C61 -58.9(12)
N6 Yb2 N11 C61 -148.5(11)
N5 Yb2 N11 C61 114.2(11)
N12 Yb2 N11 C61 -167.3(13)
N7 Yb2 N11 C61 0.9(12)
C25 Yb2 N11 C61 -28.1(12)
C24 Yb2 N11 C61 146.8(11)
C60 Yb2 N11 C61 -159.5(15)
N8 Yb2 N12 C60 -88.5(6)
N6 Yb2 N12 C60 -163.1(6)
N5 Yb2 N12 C60 137.8(6)
N11 Yb2 N12 C60 7.8(6)
N7 Yb2 N12 C60 -20.6(11)
C25 Yb2 N12 C60 -76.6(8)
C24 Yb2 N12 C60 168.6(6)
N8 Yb2 N12 C67 83.7(13)
N6 Yb2 N12 C67 9.2(13)
N5 Yb2 N12 C67 -50.0(12)
N11 Yb2 N12 C67 -179.9(13)
N7 Yb2 N12 C67 151.6(11)
C25 Yb2 N12 C67 95.6(13)
C24 Yb2 N12 C67 -19.2(13)
C60 Yb2 N12 C67 172.2(16)
C3 N2 C1 N1 -174.0(10)
Yb1 N2 C1 N1 -7.9(10)
C3 N2 C1 C6 8.3(19)
Yb1 N2 C1 C6 174.4(11)
C3 N2 C1 Yb1 -166.1(13)
Si1 N1 C1 N2 -166.4(9)
Yb1 N1 C1 N2 7.8(10)
Si1 N1 C1 C6 11.2(18)
Yb1 N1 C1 C6 -174.5(11)
Si1 N1 C1 Yb1 -174.3(12)
N4 Yb1 C1 N2 33.6(7)
N10 Yb1 C1 N2 -81.2(7)
N1 Yb1 C1 N2 -171.6(11)
N3 Yb1 C1 N2 93.8(7)
N9 Yb1 C1 N2 -105.1(10)
C2 Yb1 C1 N2 63.0(8)
C47 Yb1 C1 N2 -85.8(8)
N4 Yb1 C1 N1 -154.8(7)
N2 Yb1 C1 N1 171.6(11)
N10 Yb1 C1 N1 90.4(7)
N3 Yb1 C1 N1 -94.6(7)
N9 Yb1 C1 N1 66.5(11)
C2 Yb1 C1 N1 -125.3(7)
C47 Yb1 C1 N1 85.8(7)
N4 Yb1 C1 C6 -43(11)
N2 Yb1 C1 C6 -77(11)
N10 Yb1 C1 C6 -158(11)
N1 Yb1 C1 C6 112(12)
N3 Yb1 C1 C6 17(12)
N9 Yb1 C1 C6 178(100)
C2 Yb1 C1 C6 -14(11)
C47 Yb1 C1 C6 -162(11)
C5 N4 C2 N3 155.2(11)
Yb1 N4 C2 N3 7.0(12)
C5 N4 C2 C12 -30(2)
Yb1 N4 C2 C12 -178.4(14)
C5 N4 C2 Yb1 148.3(13)
Si2 N3 C2 N4 -179.3(9)
Yb1 N3 C2 N4 -6.7(12)
Si2 N3 C2 C12 6(2)
Yb1 N3 C2 C12 178.6(14)
Si2 N3 C2 Yb1 -172.7(11)
N2 Yb1 C2 N4 -61.6(8)
N10 Yb1 C2 N4 35.0(10)
N1 Yb1 C2 N4 -114.7(8)
N3 Yb1 C2 N4 172.9(12)
N9 Yb1 C2 N4 88.0(8)
C1 Yb1 C2 N4 -86.9(8)
C47 Yb1 C2 N4 65.3(8)
N4 Yb1 C2 N3 -172.9(12)
N2 Yb1 C2 N3 125.5(7)
N10 Yb1 C2 N3 -137.9(7)
N1 Yb1 C2 N3 72.4(8)
N9 Yb1 C2 N3 -84.9(7)
C1 Yb1 C2 N3 100.2(7)
C47 Yb1 C2 N3 -107.6(7)
N4 Yb1 C2 C12 39(34)
N2 Yb1 C2 C12 -22(34)
N10 Yb1 C2 C12 74(34)
N1 Yb1 C2 C12 -75(34)
N3 Yb1 C2 C12 -148(34)
N9 Yb1 C2 C12 127(34)
C1 Yb1 C2 C12 -48(34)
C47 Yb1 C2 C12 105(34)
C1 N2 C3 C4 124.6(13)
Yb1 N2 C3 C4 -34.7(17)
N2 C3 C4 C5 55.3(16)
C2 N4 C5 C4 -80.1(15)
Yb1 N4 C5 C4 54.0(16)
C3 C4 C5 N4 -64.7(16)
N2 C1 C6 C11 -108.2(17)
N1 C1 C6 C11 74.3(19)
Yb1 C1 C6 C11 -35(12)
N2 C1 C6 C7 72.8(18)
N1 C1 C6 C7 -104.8(17)
Yb1 C1 C6 C7 146(11)
C11 C6 C7 C8 1(3)
C1 C6 C7 C8 179.7(13)
C6 C7 C8 C9 0(2)
C7 C8 C9 C10 1(2)
C8 C9 C10 C11 -2(2)
C7 C6 C11 C10 -2(2)
C1 C6 C11 C10 179.2(13)
C9 C10 C11 C6 2(2)
N4 C2 C12 C17 -71(2)
N3 C2 C12 C17 103.8(18)
Yb1 C2 C12 C17 -109(34)
N4 C2 C12 C13 117.8(17)
N3 C2 C12 C13 -68(2)
Yb1 C2 C12 C13 79(34)
C17 C12 C13 C14 5(2)
C2 C12 C13 C14 177.0(13)
C12 C13 C14 C15 -8(2)
C13 C14 C15 C16 5(3)
C14 C15 C16 C17 -1(3)
C13 C12 C17 C16 0(3)
C2 C12 C17 C16 -172.4(13)
C15 C16 C17 C12 -2(2)
C26 N6 C24 N5 167.1(11)
Yb2 N6 C24 N5 9.7(10)
C26 N6 C24 C29 -14.2(19)
Yb2 N6 C24 C29 -171.5(11)
C26 N6 C24 Yb2 157.4(13)
Si3 N5 C24 N6 166.3(9)
Yb2 N5 C24 N6 -9.6(10)
Si3 N5 C24 C29 -12.4(18)
Yb2 N5 C24 C29 171.7(11)
Si3 N5 C24 Yb2 175.9(11)
N8 Yb2 C24 N6 -41.0(7)
N5 Yb2 C24 N6 169.8(11)
N11 Yb2 C24 N6 114.5(9)
N12 Yb2 C24 N6 76.2(7)
N7 Yb2 C24 N6 -99.9(7)
C25 Yb2 C24 N6 -70.2(7)
C60 Yb2 C24 N6 83.4(8)
N8 Yb2 C24 N5 149.2(6)
N6 Yb2 C24 N5 -169.8(11)
N11 Yb2 C24 N5 -55.2(10)
N12 Yb2 C24 N5 -93.6(6)
N7 Yb2 C24 N5 90.3(7)
C25 Yb2 C24 N5 120.0(7)
C60 Yb2 C24 N5 -86.4(7)
N8 Yb2 C24 C29 42(8)
N6 Yb2 C24 C29 83(8)
N5 Yb2 C24 C29 -107(8)
N11 Yb2 C24 C29 -163(7)
N12 Yb2 C24 C29 159(8)
N7 Yb2 C24 C29 -17(8)
C25 Yb2 C24 C29 12(8)
C60 Yb2 C24 C29 166(8)
C28 N8 C25 N7 -169.6(10)
Yb2 N8 C25 N7 -20.9(11)
C28 N8 C25 C35 8(2)
Yb2 N8 C25 C35 156.6(13)
C28 N8 C25 Yb2 -148.7(12)
Si4 N7 C25 N8 -172.7(9)
Yb2 N7 C25 N8 20.4(11)
Si4 N7 C25 C35 9.7(19)
Yb2 N7 C25 C35 -157.3(12)
Si4 N7 C25 Yb2 167.0(11)
N6 Yb2 C25 N8 67.3(8)
N5 Yb2 C25 N8 121.9(7)
N11 Yb2 C25 N8 -87.6(8)
N12 Yb2 C25 N8 -22.5(10)
N7 Yb2 C25 N8 -158.4(12)
C24 Yb2 C25 N8 94.7(8)
C60 Yb2 C25 N8 -59.6(8)
N8 Yb2 C25 N7 158.4(12)
N6 Yb2 C25 N7 -134.4(7)
N5 Yb2 C25 N7 -79.7(7)
N11 Yb2 C25 N7 70.8(8)
N12 Yb2 C25 N7 135.8(7)
C24 Yb2 C25 N7 -106.9(7)
C60 Yb2 C25 N7 98.7(8)
N8 Yb2 C25 C35 -101(3)
N6 Yb2 C25 C35 -34(3)
N5 Yb2 C25 C35 21(3)
N11 Yb2 C25 C35 171(3)
N12 Yb2 C25 C35 -124(3)
N7 Yb2 C25 C35 100(3)
C24 Yb2 C25 C35 -7(3)
C60 Yb2 C25 C35 -161(3)
C24 N6 C26 C27 -170.0(11)
Yb2 N6 C26 C27 -23.8(17)
N6 C26 C27 C28 69.8(15)
C25 N8 C28 C27 126.7(13)
Yb2 N8 C28 C27 -5.3(17)
C26 C27 C28 N8 -56.1(15)
N6 C24 C29 C34 115.1(16)
N5 C24 C29 C34 -66.3(19)
Yb2 C24 C29 C34 37(9)
N6 C24 C29 C30 -63.8(18)
N5 C24 C29 C30 114.8(15)
Yb2 C24 C29 C30 -142(7)
C34 C29 C30 C31 1(2)
C24 C29 C30 C31 -179.7(12)
C29 C30 C31 C32 1(2)
C30 C31 C32 C33 -4(2)
C31 C32 C33 C34 4(2)
C32 C33 C34 C29 -1(2)
C30 C29 C34 C33 -2(2)
C24 C29 C34 C33 179.6(13)
N8 C25 C35 C40 91.0(17)
N7 C25 C35 C40 -91.6(17)
Yb2 C25 C35 C40 180(2)
N8 C25 C35 C36 -91.0(19)
N7 C25 C35 C36 86.5(17)
Yb2 C25 C35 C36 -2(4)
C40 C35 C36 C37 1(2)
C25 C35 C36 C37 -177.5(12)
C35 C36 C37 C38 0(2)
C36 C37 C38 C39 0(2)
C37 C38 C39 C40 0(2)
C36 C35 C40 C39 -1(2)
C25 C35 C40 C39 177.4(12)
C38 C39 C40 C35 0(2)
C48 N9 C47 N10 -172.4(9)
Yb1 N9 C47 N10 -7.1(10)
C48 N9 C47 C60 3.8(16)
Yb1 N9 C47 C60 169.1(9)
C48 N9 C47 Yb1 -165.3(11)
C54 N10 C47 N9 -173.3(9)
Yb1 N10 C47 N9 7.3(10)
C54 N10 C47 C60 10.5(16)
Yb1 N10 C47 C60 -168.9(8)
C54 N10 C47 Yb1 179.4(11)
N4 Yb1 C47 N9 80.2(7)
N2 Yb1 C47 N9 162.9(6)
N10 Yb1 C47 N9 -172.4(10)
N1 Yb1 C47 N9 -127.1(6)
N3 Yb1 C47 N9 17.6(8)
C2 Yb1 C47 N9 53.0(7)
C1 Yb1 C47 N9 -162.9(6)
N4 Yb1 C47 N10 -107.4(6)
N2 Yb1 C47 N10 -24.7(7)
N1 Yb1 C47 N10 45.3(7)
N3 Yb1 C47 N10 -170.1(6)
N9 Yb1 C47 N10 172.4(10)
C2 Yb1 C47 N10 -134.7(6)
C1 Yb1 C47 N10 9.5(8)
N4 Yb1 C47 C60 -19(5)
N2 Yb1 C47 C60 63(5)
N10 Yb1 C47 C60 88(5)
N1 Yb1 C47 C60 133(5)
N3 Yb1 C47 C60 -82(5)
N9 Yb1 C47 C60 -99(5)
C2 Yb1 C47 C60 -47(5)
C1 Yb1 C47 C60 98(5)
C47 N9 C48 C49 -118.6(12)
Yb1 N9 C48 C49 85.4(13)
C47 N9 C48 C53 119.8(11)
Yb1 N9 C48 C53 -36.2(16)
N9 C48 C49 C50 179.3(11)
C53 C48 C49 C50 -57.6(14)
C48 C49 C50 C51 55.5(16)
C49 C50 C51 C52 -52.0(18)
C50 C51 C52 C53 53.8(18)
C51 C52 C53 C48 -58.1(16)
N9 C48 C53 C52 -176.3(11)
C49 C48 C53 C52 59.1(14)
C47 N10 C54 C59 119.4(12)
Yb1 N10 C54 C59 -61.5(14)
C47 N10 C54 C55 -119.6(12)
Yb1 N10 C54 C55 59.4(15)
N10 C54 C55 C56 -176.9(12)
C59 C54 C55 C56 -55.2(15)
C54 C55 C56 C57 57.9(19)
C55 C56 C57 C58 -56.9(19)
C56 C57 C58 C59 53.7(19)
N10 C54 C59 C58 176.8(12)
C55 C54 C59 C58 54.0(16)
C57 C58 C59 C54 -54.1(19)
C67 N12 C60 N11 172.7(9)
Yb2 N12 C60 N11 -12.7(9)
C67 N12 C60 C47 -12.4(15)
Yb2 N12 C60 C47 162.3(9)
C67 N12 C60 Yb2 -174.7(11)
C61 N11 C60 N12 178.9(9)
Yb2 N11 C60 N12 12.7(9)
C61 N11 C60 C47 3.9(15)
Yb2 N11 C60 C47 -162.4(9)
C61 N11 C60 Yb2 166.2(10)
N9 C47 C60 N12 -86.5(13)
N10 C47 C60 N12 89.4(13)
Yb1 C47 C60 N12 7(5)
N9 C47 C60 N11 88.1(13)
N10 C47 C60 N11 -96.0(12)
Yb1 C47 C60 N11 -178(4)
N9 C47 C60 Yb2 5(3)
N10 C47 C60 Yb2 -179(2)
Yb1 C47 C60 Yb2 99(5)
N8 Yb2 C60 N12 103.8(6)
N6 Yb2 C60 N12 20.0(8)
N5 Yb2 C60 N12 -51.2(7)
N11 Yb2 C60 N12 -166.4(10)
N7 Yb2 C60 N12 169.2(6)
C25 Yb2 C60 N12 130.6(7)
C24 Yb2 C60 N12 -14.8(8)
N8 Yb2 C60 N11 -89.8(6)
N6 Yb2 C60 N11 -173.7(6)
N5 Yb2 C60 N11 115.2(6)
N12 Yb2 C60 N11 166.4(10)
N7 Yb2 C60 N11 -24.4(8)
C25 Yb2 C60 N11 -63.1(7)
C24 Yb2 C60 N11 151.6(6)
N8 Yb2 C60 C47 3(3)
N6 Yb2 C60 C47 -81(3)
N5 Yb2 C60 C47 -152(3)
N11 Yb2 C60 C47 93(3)
N12 Yb2 C60 C47 -101(3)
N7 Yb2 C60 C47 68(3)
C25 Yb2 C60 C47 30(3)
C24 Yb2 C60 C47 -116(3)
C60 N11 C61 C62 -123.6(11)
Yb2 N11 C61 C62 32.5(16)
C60 N11 C61 C66 114.3(11)
Yb2 N11 C61 C66 -89.6(13)
N11 C61 C62 C63 177.2(11)
C66 C61 C62 C63 -59.9(15)
C61 C62 C63 C64 60.7(17)
C62 C63 C64 C65 -56.5(19)
C63 C64 C65 C66 53(2)
N11 C61 C66 C65 178.5(10)
C62 C61 C66 C65 55.0(14)
C64 C65 C66 C61 -51.9(17)
C60 N12 C67 C68 -117.9(11)
Yb2 N12 C67 C68 71.3(15)
C60 N12 C67 C72 120.8(11)
Yb2 N12 C67 C72 -50.1(17)
N12 C67 C68 C69 176.6(11)
C72 C67 C68 C69 -59.9(14)
C67 C68 C69 C70 60.1(17)
C68 C69 C70 C71 -57.5(18)
C69 C70 C71 C72 57.1(16)
N12 C67 C72 C71 -178.4(10)
C68 C67 C72 C71 59.7(13)
C70 C71 C72 C67 -58.8(15)
